data_7247170
loop_
_publ_author_name
'Mahmoudi, Ghodrat'
'Zangrando, Ennio'
'Gurbanov, Atash V.'
'Eftekhari-Sis, Bagher'
'Mitoraj, Mariusz P.'
'Sagan, Filip'
'Safin, Damir A.'

_publ_section_title
;
 Tetrel bonding stabilization of a new coordination polymer constructed
 from lead(ii) azide and 1-(pyridin-2-yl)ethylidenepicolinohydrazide
;
_journal_issue 36
_journal_name_full CrystEngComm
_journal_page_first 5100
_journal_page_last 5108
_journal_paper_doi 10.1039/D3CE00596H
_journal_volume 25
_journal_year 2023
_chemical_formula_moiety 'C26 H22 N20 O2 Pb3'
_chemical_formula_sum 'C26 H22 N20 O2 Pb3'
_chemical_formula_weight 1268.20
_space_group_crystal_system triclinic
_space_group_IT_number 2
_space_group_name_Hall '-P 1'
_space_group_name_H-M_alt 'P -1'
_atom_sites_solution_hydrogens geom
_audit_creation_method SHELXL-2018/3
_audit_update_record
;
2020-05-24 deposited with the CCDC.	2023-08-04 downloaded from the CCDC.
;
_cell_angle_alpha 73.932(5)
_cell_angle_beta 85.670(4)
_cell_angle_gamma 84.591(4)
_cell_formula_units_Z 2
_cell_length_a 11.1507(6)
_cell_length_b 11.7420(6)
_cell_length_c 14.0683(7)
_cell_measurement_reflns_used 3785
_cell_measurement_temperature 293(2)
_cell_measurement_theta_max 26.22
_cell_measurement_theta_min 2.96
_cell_volume 1759.79(16)
_computing_cell_refinement 'APEX2 V2013.10.0 (Bruker, 2013)'
_computing_data_collection 'APEX2 V2013.10.0 (Bruker, 2013)'
_computing_data_reduction 'APEX2 V2013.10.0 (Bruker, 2013)'
_computing_molecular_graphics 'Mercury (Macrae et al., 2008)'
_computing_publication_material 'CIFTAB (Sheldrick, 1997)'
_computing_structure_refinement 'SHELXL-2018/3 (Sheldrick, 2018)'
_computing_structure_solution 'SHELXT 2014/4 (Sheldrick, 2014)'
_diffrn_ambient_temperature 293(2)
_diffrn_measured_fraction_theta_full 0.998
_diffrn_measured_fraction_theta_max 0.954
_diffrn_measurement_device_type 'Bruker AXS SMART APEX2 CCD diffractometer'
_diffrn_measurement_method 'phi and omega scans'
_diffrn_radiation_type MoK\a
_diffrn_radiation_wavelength 0.71073
_diffrn_reflns_av_R_equivalents 0.0560
_diffrn_reflns_av_unetI/netI 0.0968
_diffrn_reflns_Laue_measured_fraction_full 0.998
_diffrn_reflns_Laue_measured_fraction_max 0.954
_diffrn_reflns_limit_h_max 13
_diffrn_reflns_limit_h_min -14
_diffrn_reflns_limit_k_max 15
_diffrn_reflns_limit_k_min -15
_diffrn_reflns_limit_l_max 17
_diffrn_reflns_limit_l_min -18
_diffrn_reflns_number 14626
_diffrn_reflns_point_group_measured_fraction_full 0.998
_diffrn_reflns_point_group_measured_fraction_max 0.954
_diffrn_reflns_theta_full 25.242
_diffrn_reflns_theta_max 27.494
_diffrn_reflns_theta_min 2.871
_diffrn_source 'fine focus sealed X-ray tube'
_exptl_absorpt_coefficient_mu 14.373
_exptl_absorpt_correction_T_max 0.079
_exptl_absorpt_correction_T_min 0.041
_exptl_absorpt_correction_type multi-scan
_exptl_absorpt_process_details 'SADABS V2012/1 (Bruker AXS Inc)'
_exptl_crystal_density_diffrn 2.393
_exptl_crystal_description block
_exptl_crystal_F_000 1160
_exptl_crystal_size_max 0.250
_exptl_crystal_size_mid 0.250
_exptl_crystal_size_min 0.220
_refine_diff_density_max 3.480
_refine_diff_density_min -1.985
_refine_diff_density_rms 0.325
_refine_ls_extinction_method none
_refine_ls_goodness_of_fit_ref 1.086
_refine_ls_hydrogen_treatment constr
_refine_ls_matrix_type full
_refine_ls_number_parameters 465
_refine_ls_number_reflns 7719
_refine_ls_number_restraints 9
_refine_ls_restrained_S_all 1.087
_refine_ls_R_factor_all 0.0927
_refine_ls_R_factor_gt 0.0629
_refine_ls_shift/su_max 0.000
_refine_ls_shift/su_mean 0.000
_refine_ls_structure_factor_coef Fsqd
_refine_ls_weighting_details 'w=1/[\s^2^(Fo^2^)+(0.0554P)^2^+9.4800P] where P=(Fo^2^+2Fc^2^)/3'
_refine_ls_weighting_scheme calc
_refine_ls_wR_factor_gt 0.1359
_refine_ls_wR_factor_ref 0.1498
_reflns_Friedel_coverage 0.000
_reflns_number_gt 5659
_reflns_number_total 7719
_reflns_threshold_expression 'I > 2\s(I)'
_cod_data_source_file d3ce00596h1.cif
_cod_data_source_block shelx
_cod_depositor_comments 'Adding full bibliography for 7247170.cif.'
_cod_database_code 7247170
_shelx_shelxl_version_number 2018/3
_shelx_space_group_comment
;
The symmetry employed for this shelxl refinement is uniquely defined
by the following loop, which should always be used as a source of
symmetry information in preference to the above space-group names.
They are only intended as comments.
;
_shelx_estimated_absorpt_t_min 0.039
_shelx_estimated_absorpt_t_max 0.042

loop_
_space_group_symop_operation_xyz
'x, y, z'
'-x, -y, -z'

loop_
_atom_site_label
_atom_site_type_symbol
_atom_site_fract_x
_atom_site_fract_y
_atom_site_fract_z
_atom_site_U_iso_or_equiv
_atom_site_adp_type
_atom_site_occupancy
_atom_site_site_symmetry_order
_atom_site_calc_flag
_atom_site_refinement_flags_posn
_atom_site_refinement_flags_adp
_atom_site_refinement_flags_occupancy
_atom_site_disorder_assembly
_atom_site_disorder_group
Pb1 Pb 0.13602(5) 0.72198(4) 0.04712(4) 0.02271(15) Uani 1 1 d . . . . .
Pb2 Pb 0.84037(4) 0.43456(4) 0.22059(4) 0.02158(15) Uani 1 1 d . . . . .
Pb3 Pb 0.47747(5) 0.56447(5) 0.14276(4) 0.02752(16) Uani 1 1 d . . . . .
O1 O 0.3095(8) 0.7226(8) 0.1441(8) 0.028(2) Uani 1 1 d . . . . .
O2 O 0.6237(8) 0.4720(8) 0.2744(7) 0.024(2) Uani 1 1 d . . . . .
N1 N -0.0717(10) 0.8451(9) 0.0532(9) 0.024(3) Uani 1 1 d . . . . .
N2 N 0.1230(10) 0.8735(10) 0.1440(8) 0.023(3) Uani 1 1 d . . . . .
N3 N 0.2262(10) 0.8880(9) 0.1895(8) 0.022(3) Uani 1 1 d . . . . .
N4 N 0.5209(10) 0.7400(10) 0.2140(8) 0.024(3) Uani 1 1 d . . . . .
N5 N 1.0035(10) 0.2995(10) 0.3252(9) 0.025(3) Uani 1 1 d . . . . .
N6 N 0.7751(9) 0.3338(10) 0.3959(9) 0.022(3) Uani 1 1 d . . . . .
N7 N 0.6549(10) 0.3456(10) 0.4284(9) 0.025(3) Uani 1 1 d . . . . .
N8 N 0.3865(10) 0.4932(10) 0.3172(9) 0.025(3) Uani 1 1 d . . . . .
N9 N 0.0175(10) 0.5967(10) -0.0527(9) 0.025(3) Uani 1 1 d . . . . .
N10 N 0.000000 0.500000 0.000000 0.025(4) Uani 1 2 d S . P . .
N11 N 0.2639(10) 0.5004(10) 0.0877(10) 0.028(3) Uani 1 1 d . . . . .
N12 N 0.2762(10) 0.4608(11) 0.0192(10) 0.027(3) Uani 1 1 d . . . . .
N13 N 0.2890(10) 0.4250(11) -0.0518(10) 0.031(3) Uani 1 1 d . . . . .
N14 N 0.0381(10) 0.6100(10) 0.1930(8) 0.024(3) Uani 1 1 d . . . . .
N15 N -0.0130(11) 0.6564(11) 0.2510(10) 0.031(3) Uani 1 1 d . . . . .
N16 N -0.0633(13) 0.6989(13) 0.3105(11) 0.048(4) Uani 1 1 d . . . . .
N17 N 0.7766(11) 0.2558(11) 0.2000(9) 0.030(3) Uani 1 1 d . . . . .
N18 N 0.7696(10) 0.1734(11) 0.2747(11) 0.030(3) Uani 1 1 d . . . . .
N19 N 0.7624(13) 0.0909(12) 0.3458(10) 0.042(4) Uani 1 1 d . . . . .
C1 C -0.1612(14) 0.8315(12) 0.0086(12) 0.031(3) Uani 1 1 d . . . . .
H1 H -0.152163 0.773773 -0.025801 0.037 Uiso 1 1 calc R U . . .
C2 C -0.2742(11) 0.8975(13) 0.0073(10) 0.027(3) Uani 1 1 d . . . . .
H2 H -0.338163 0.883406 -0.025602 0.032 Uiso 1 1 calc R U . . .
C3 C -0.2847(12) 0.9838(12) 0.0574(10) 0.025(3) Uani 1 1 d . . . . .
H3A H -0.356540 1.030515 0.058991 0.030 Uiso 1 1 calc R U . . .
C4 C -0.1861(12) 0.9997(12) 0.1054(11) 0.026(3) Uani 1 1 d . . . . .
H4 H -0.190945 1.059023 0.138110 0.031 Uiso 1 1 calc R U . . .
C5 C -0.0819(12) 0.9289(11) 0.1050(10) 0.023(3) Uani 1 1 d . . . . .
C6 C 0.0264(13) 0.9431(12) 0.1535(11) 0.025(3) Uani 1 1 d . . . . .
C7 C 0.0230(13) 1.0299(13) 0.2137(12) 0.032(4) Uani 1 1 d . . . . .
H7A H 0.103710 1.040111 0.227422 0.047 Uiso 1 1 calc R U . . .
H7B H -0.022687 1.000572 0.274895 0.047 Uiso 1 1 calc R U . . .
H7C H -0.014309 1.104877 0.177564 0.047 Uiso 1 1 calc R U . . .
C8 C 0.3132(11) 0.8102(11) 0.1802(10) 0.017(3) Uani 1 1 d . . . . .
C9 C 0.4284(12) 0.8241(12) 0.2197(10) 0.023(3) Uani 1 1 d . . . . .
C10 C 0.4428(15) 0.9189(14) 0.2587(14) 0.042(4) Uani 1 1 d . . . . .
H10 H 0.380678 0.976781 0.261386 0.050 Uiso 1 1 calc R U . . .
C11 C 0.5576(15) 0.9215(16) 0.2938(14) 0.047(5) Uani 1 1 d . . . . .
H11 H 0.570959 0.981337 0.322512 0.057 Uiso 1 1 calc R U . . .
C12 C 0.6513(14) 0.8367(15) 0.2864(12) 0.037(4) Uani 1 1 d . . . . .
H12 H 0.727391 0.839973 0.308045 0.045 Uiso 1 1 calc R U . . .
C13 C 0.6273(13) 0.7484(14) 0.2462(11) 0.032(4) Uani 1 1 d . . . . .
H13 H 0.689067 0.691019 0.241233 0.038 Uiso 1 1 calc R U . . .
C14 C 1.1144(12) 0.2838(12) 0.2892(11) 0.025(3) Uani 1 1 d . . . . .
H14 H 1.133179 0.325098 0.223972 0.030 Uiso 1 1 calc R U . . .
C15 C 1.2041(14) 0.2104(14) 0.3418(13) 0.037(4) Uani 1 1 d . . . . .
H15 H 1.280259 0.199951 0.312229 0.044 Uiso 1 1 calc R U . . .
C16 C 1.1775(15) 0.1522(15) 0.4407(14) 0.045(5) Uani 1 1 d . . . . .
H16 H 1.236286 0.104109 0.479860 0.054 Uiso 1 1 calc R U . . .
C17 C 1.0578(13) 0.1684(13) 0.4799(12) 0.035(4) Uani 1 1 d . . . . .
H17 H 1.036177 0.130034 0.545341 0.042 Uiso 1 1 calc R U . . .
C18 C 0.9728(13) 0.2433(12) 0.4183(11) 0.027(3) Uani 1 1 d . . . . .
C19 C 0.8480(13) 0.2646(12) 0.4567(11) 0.027(3) Uani 1 1 d . . . . .
C20 C 0.8116(15) 0.1964(16) 0.5617(12) 0.045(5) Uani 1 1 d . . . . .
H20A H 0.725340 0.202867 0.571142 0.068 Uiso 1 1 calc R U . . .
H20B H 0.846600 0.228957 0.607734 0.068 Uiso 1 1 calc R U . . .
H20C H 0.839941 0.114258 0.572557 0.068 Uiso 1 1 calc R U . . .
C21 C 0.5922(12) 0.4137(11) 0.3618(11) 0.021(3) Uani 1 1 d . . . . .
C22 C 0.4606(12) 0.4296(11) 0.3899(10) 0.022(3) Uani 1 1 d . . . . .
C23 C 0.4114(13) 0.3849(14) 0.4884(11) 0.031(4) Uani 1 1 d . . . . .
H23 H 0.460417 0.340766 0.538448 0.037 Uiso 1 1 calc R U . . .
C24 C 0.2902(13) 0.4081(13) 0.5083(11) 0.032(4) Uani 1 1 d . . . . .
H24 H 0.256939 0.380103 0.572261 0.039 Uiso 1 1 calc R U . . .
C25 C 0.2185(13) 0.4725(13) 0.4341(12) 0.033(4) Uani 1 1 d . . . . .
H25 H 0.137222 0.489990 0.448611 0.040 Uiso 1 1 calc R U . . .
C26 C 0.2656(13) 0.5120(13) 0.3371(11) 0.031(3) Uani 1 1 d . . . . .
H26 H 0.215256 0.550799 0.286401 0.037 Uiso 1 1 calc R U . . .
N20 N 0.549(2) 0.3619(17) 0.0811(19) 0.037(4) Uani 0.5 1 d D U P . .
N21 N 0.504(2) 0.2707(16) 0.1237(18) 0.037(4) Uani 0.5 1 d D . P . .
N22 N 0.482(2) 0.1674(16) 0.147(2) 0.037(4) Uani 0.5 1 d D . P . .

loop_
_atom_site_aniso_label
_atom_site_aniso_U_11
_atom_site_aniso_U_22
_atom_site_aniso_U_33
_atom_site_aniso_U_23
_atom_site_aniso_U_13
_atom_site_aniso_U_12
Pb1 0.0235(3) 0.0213(3) 0.0238(3) -0.0062(2) -0.0004(2) -0.0043(2)
Pb2 0.0167(3) 0.0230(3) 0.0234(3) -0.0041(2) 0.0015(2) -0.00201(19)
Pb3 0.0165(3) 0.0443(3) 0.0220(3) -0.0104(2) 0.0021(2) -0.0016(2)
O1 0.017(5) 0.025(5) 0.048(7) -0.020(5) -0.003(5) -0.003(4)
O2 0.019(5) 0.026(5) 0.025(5) -0.005(4) 0.007(4) 0.000(4)
N1 0.026(6) 0.020(6) 0.026(7) -0.008(5) 0.002(5) -0.005(5)
N2 0.019(6) 0.030(6) 0.018(6) -0.001(5) -0.005(5) -0.006(5)
N3 0.025(6) 0.018(6) 0.022(6) -0.005(5) -0.001(5) -0.001(5)
N4 0.028(6) 0.029(6) 0.014(6) 0.001(5) -0.012(5) -0.006(5)
N5 0.028(7) 0.029(6) 0.023(6) -0.009(5) -0.011(5) -0.006(5)
N6 0.011(5) 0.030(6) 0.029(7) -0.018(5) 0.004(5) 0.006(5)
N7 0.020(6) 0.039(7) 0.018(6) -0.012(5) 0.000(5) -0.007(5)
N8 0.023(6) 0.025(6) 0.023(7) 0.000(5) 0.007(5) -0.005(5)
N9 0.024(6) 0.025(6) 0.024(7) -0.005(5) 0.005(5) 0.002(5)
N10 0.011(8) 0.039(10) 0.027(10) -0.014(9) 0.004(7) 0.003(7)
N11 0.019(6) 0.023(6) 0.042(8) -0.010(6) 0.007(6) -0.004(5)
N12 0.010(6) 0.033(7) 0.039(8) -0.018(6) 0.013(5) -0.005(5)
N13 0.019(6) 0.035(7) 0.046(9) -0.022(6) 0.000(6) -0.007(5)
N14 0.024(6) 0.028(6) 0.017(6) -0.001(5) -0.002(5) -0.004(5)
N15 0.025(7) 0.028(7) 0.035(8) 0.000(6) 0.004(6) -0.004(5)
N16 0.042(9) 0.058(10) 0.042(9) -0.013(8) 0.018(7) -0.010(7)
N17 0.036(7) 0.033(7) 0.025(7) -0.013(6) 0.003(6) -0.008(6)
N18 0.022(6) 0.028(7) 0.052(9) -0.033(7) 0.003(6) -0.004(5)
N19 0.049(9) 0.043(8) 0.032(8) -0.007(7) 0.007(7) -0.018(7)
C1 0.037(9) 0.022(7) 0.034(9) -0.009(7) -0.010(7) 0.003(6)
C2 0.009(6) 0.045(9) 0.023(8) -0.001(7) -0.004(5) 0.001(6)
C3 0.024(7) 0.030(8) 0.017(7) -0.003(6) 0.002(6) 0.007(6)
C4 0.019(7) 0.030(8) 0.032(8) -0.016(7) 0.005(6) -0.001(6)
C5 0.026(7) 0.020(7) 0.021(7) 0.003(6) -0.001(6) -0.010(6)
C6 0.027(8) 0.019(7) 0.026(8) -0.002(6) 0.006(6) -0.005(6)
C7 0.028(8) 0.036(8) 0.038(9) -0.023(7) 0.004(7) -0.004(6)
C8 0.014(6) 0.022(7) 0.020(7) -0.011(6) 0.004(5) -0.009(5)
C9 0.022(7) 0.025(7) 0.024(8) -0.012(6) 0.003(6) -0.005(6)
C10 0.035(10) 0.035(9) 0.061(12) -0.019(9) -0.003(9) -0.011(7)
C11 0.038(10) 0.059(11) 0.054(12) -0.023(10) 0.012(9) -0.032(9)
C12 0.023(8) 0.055(11) 0.035(9) -0.008(8) -0.006(7) -0.019(8)
C13 0.020(8) 0.040(9) 0.030(9) -0.002(7) 0.003(6) -0.007(6)
C14 0.018(7) 0.030(8) 0.029(8) -0.013(6) 0.004(6) 0.004(6)
C15 0.030(9) 0.040(9) 0.048(11) -0.031(8) -0.001(8) 0.011(7)
C16 0.029(9) 0.048(10) 0.054(12) -0.008(9) -0.005(8) 0.003(8)
C17 0.027(8) 0.038(9) 0.034(9) -0.001(7) -0.005(7) -0.001(7)
C18 0.033(8) 0.025(7) 0.023(8) -0.004(6) -0.009(6) -0.002(6)
C19 0.031(8) 0.028(7) 0.025(8) -0.013(6) 0.003(6) -0.003(6)
C20 0.042(10) 0.061(11) 0.022(9) 0.004(8) -0.005(7) 0.007(8)
C21 0.019(7) 0.019(7) 0.030(8) -0.015(6) -0.008(6) 0.003(5)
C22 0.025(7) 0.019(7) 0.023(7) -0.006(6) 0.008(6) -0.005(5)
C23 0.025(8) 0.050(10) 0.026(8) -0.022(7) 0.007(6) -0.012(7)
C24 0.037(9) 0.034(8) 0.019(8) -0.001(7) 0.012(7) -0.001(7)
C25 0.015(7) 0.042(9) 0.042(10) -0.012(8) 0.013(7) -0.012(6)
C26 0.027(8) 0.039(9) 0.027(8) -0.013(7) 0.006(6) -0.002(7)
N20 0.029(5) 0.041(5) 0.044(6) -0.013(4) -0.014(4) 0.005(4)
N21 0.029(5) 0.041(5) 0.044(6) -0.013(4) -0.014(4) 0.005(4)
N22 0.029(5) 0.041(5) 0.044(6) -0.013(4) -0.014(4) 0.005(4)

loop_
_atom_type_symbol
_atom_type_description
_atom_type_scat_dispersion_real
_atom_type_scat_dispersion_imag
_atom_type_scat_source
C C 0.0033 0.0016 'International Tables Vol C Tables 4.2.6.8 and 6.1.1.4'
H H 0.0000 0.0000 'International Tables Vol C Tables 4.2.6.8 and 6.1.1.4'
N N 0.0061 0.0033 'International Tables Vol C Tables 4.2.6.8 and 6.1.1.4'
O O 0.0106 0.0060 'International Tables Vol C Tables 4.2.6.8 and 6.1.1.4'
Pb Pb -3.3944 10.1111 'International Tables Vol C Tables 4.2.6.8 and 6.1.1.4'

loop_
_geom_angle_atom_site_label_1
_geom_angle_atom_site_label_2
_geom_angle_atom_site_label_3
_geom_angle
_geom_angle_site_symmetry_1
_geom_angle_site_symmetry_3
_geom_angle_publ_flag
N14 Pb1 O1 88.7(4) . . ?
N14 Pb1 N2 81.9(4) . . ?
O1 Pb1 N2 63.2(3) . . ?
N14 Pb1 N1 77.3(4) . . ?
O1 Pb1 N1 125.9(4) . . ?
N2 Pb1 N1 63.2(4) . . ?
N14 Pb1 N9 86.5(4) . . ?
O1 Pb1 N9 146.3(3) . . ?
N2 Pb1 N9 148.1(3) . . ?
N1 Pb1 N9 85.3(3) . . ?
N14 Pb1 N11 75.8(4) . . ?
O1 Pb1 N11 70.3(3) . . ?
N2 Pb1 N11 128.4(4) . . ?
N1 Pb1 N11 148.0(3) . . ?
N9 Pb1 N11 76.2(4) . . ?
N17 Pb2 N6 79.8(4) . . ?
N17 Pb2 O2 84.6(4) . . ?
N6 Pb2 O2 62.5(3) . . ?
N17 Pb2 N5 85.2(4) . . ?
N6 Pb2 N5 64.3(4) . . ?
O2 Pb2 N5 126.9(3) . . ?
N17 Pb2 N9 76.8(4) . 2_665 ?
N6 Pb2 N9 144.0(3) . 2_665 ?
O2 Pb2 N9 140.2(3) . 2_665 ?
N5 Pb2 N9 86.6(4) . 2_665 ?
N17 Pb2 N13 91.4(4) . 2_665 ?
N6 Pb2 N13 133.1(3) . 2_665 ?
O2 Pb2 N13 70.8(3) . 2_665 ?
N5 Pb2 N13 161.4(4) . 2_665 ?
N9 Pb2 N13 74.8(3) 2_665 2_665 ?
O2 Pb3 O1 128.0(3) . . ?
O2 Pb3 N8 64.1(3) . . ?
O1 Pb3 N8 78.5(4) . . ?
O2 Pb3 N4 75.7(3) . . ?
O1 Pb3 N4 62.5(3) . . ?
N8 Pb3 N4 79.7(4) . . ?
O2 Pb3 N20 82.8(6) . . ?
O1 Pb3 N20 144.7(5) . . ?
N8 Pb3 N20 106.4(5) . . ?
N4 Pb3 N20 152.4(6) . . ?
O2 Pb3 N11 135.1(3) . . ?
O1 Pb3 N11 69.4(3) . . ?
N8 Pb3 N11 84.4(4) . . ?
N4 Pb3 N11 131.4(4) . . ?
N20 Pb3 N11 76.3(5) . . ?
O2 Pb3 N13 72.3(3) . 2_665 ?
O1 Pb3 N13 131.8(3) . 2_665 ?
N8 Pb3 N13 136.3(4) . 2_665 ?
N4 Pb3 N13 88.4(4) . 2_665 ?
N20 Pb3 N13 68.4(5) . 2_665 ?
N11 Pb3 N13 131.5(4) . 2_665 ?
C8 O1 Pb1 117.4(8) . . ?
C8 O1 Pb3 125.6(8) . . ?
Pb1 O1 Pb3 116.4(4) . . ?
C21 O2 Pb3 123.5(8) . . ?
C21 O2 Pb2 115.6(8) . . ?
Pb3 O2 Pb2 117.9(4) . . ?
C1 N1 C5 119.2(13) . . ?
C1 N1 Pb1 122.4(10) . . ?
C5 N1 Pb1 118.3(9) . . ?
C6 N2 N3 116.9(12) . . ?
C6 N2 Pb1 124.5(10) . . ?
N3 N2 Pb1 118.6(8) . . ?
C8 N3 N2 111.3(11) . . ?
C13 N4 C9 119.4(13) . . ?
C13 N4 Pb3 122.4(10) . . ?
C9 N4 Pb3 118.2(8) . . ?
C14 N5 C18 120.0(13) . . ?
C14 N5 Pb2 122.1(9) . . ?
C18 N5 Pb2 117.8(9) . . ?
C19 N6 N7 117.6(12) . . ?
C19 N6 Pb2 122.2(9) . . ?
N7 N6 Pb2 120.1(8) . . ?
C21 N7 N6 111.7(12) . . ?
C26 N8 C22 121.0(12) . . ?
C26 N8 Pb3 120.8(10) . . ?
C22 N8 Pb3 118.1(8) . . ?
N10 N9 Pb1 110.2(7) . . ?
N9 N10 N9 180.0 2_565 . ?
N12 N11 Pb1 113.1(10) . . ?
N12 N11 Pb3 114.0(9) . . ?
Pb1 N11 Pb3 98.5(4) . . ?
N11 N12 N13 177.7(14) . . ?
N15 N14 Pb1 121.3(9) . . ?
N16 N15 N14 178.0(15) . . ?
N18 N17 Pb2 116.1(10) . . ?
N19 N18 N17 178.0(15) . . ?
N1 C1 C2 124.7(15) . . ?
N1 C1 H1 117.6 . . ?
C2 C1 H1 117.6 . . ?
C3 C2 C1 116.5(14) . . ?
C3 C2 H2 121.7 . . ?
C1 C2 H2 121.7 . . ?
C2 C3 C4 118.8(13) . . ?
C2 C3 H3A 120.6 . . ?
C4 C3 H3A 120.6 . . ?
C5 C4 C3 120.3(14) . . ?
C5 C4 H4 119.8 . . ?
C3 C4 H4 119.8 . . ?
C4 C5 N1 120.3(13) . . ?
C4 C5 C6 122.6(14) . . ?
N1 C5 C6 116.9(12) . . ?
N2 C6 C5 117.0(13) . . ?
N2 C6 C7 122.2(14) . . ?
C5 C6 C7 120.7(13) . . ?
C6 C7 H7A 109.5 . . ?
C6 C7 H7B 109.5 . . ?
H7A C7 H7B 109.5 . . ?
C6 C7 H7C 109.5 . . ?
H7A C7 H7C 109.5 . . ?
H7B C7 H7C 109.5 . . ?
O1 C8 N3 127.6(12) . . ?
O1 C8 C9 117.2(12) . . ?
N3 C8 C9 115.1(12) . . ?
N4 C9 C10 122.0(13) . . ?
N4 C9 C8 116.2(12) . . ?
C10 C9 C8 121.7(13) . . ?
C9 C10 C11 115.9(16) . . ?
C9 C10 H10 122.1 . . ?
C11 C10 H10 122.1 . . ?
C12 C11 C10 121.6(16) . . ?
C12 C11 H11 119.2 . . ?
C10 C11 H11 119.2 . . ?
C13 C12 C11 117.4(15) . . ?
C13 C12 H12 121.3 . . ?
C11 C12 H12 121.3 . . ?
N4 C13 C12 123.6(15) . . ?
N4 C13 H13 118.2 . . ?
C12 C13 H13 118.2 . . ?
N5 C14 C15 124.2(14) . . ?
N5 C14 H14 117.9 . . ?
C15 C14 H14 117.9 . . ?
C14 C15 C16 118.0(15) . . ?
C14 C15 H15 121.0 . . ?
C16 C15 H15 121.0 . . ?
C15 C16 C17 118.0(15) . . ?
C15 C16 H16 121.0 . . ?
C17 C16 H16 121.0 . . ?
C18 C17 C16 118.8(15) . . ?
C18 C17 H17 120.6 . . ?
C16 C17 H17 120.6 . . ?
N5 C18 C17 120.9(14) . . ?
N5 C18 C19 118.5(13) . . ?
C17 C18 C19 120.6(13) . . ?
N6 C19 C18 117.1(13) . . ?
N6 C19 C20 124.3(13) . . ?
C18 C19 C20 118.4(13) . . ?
C19 C20 H20A 109.5 . . ?
C19 C20 H20B 109.5 . . ?
H20A C20 H20B 109.5 . . ?
C19 C20 H20C 109.5 . . ?
H20A C20 H20C 109.5 . . ?
H20B C20 H20C 109.5 . . ?
N7 C21 O2 129.8(13) . . ?
N7 C21 C22 115.3(13) . . ?
O2 C21 C22 115.0(12) . . ?
N8 C22 C23 119.5(13) . . ?
N8 C22 C21 117.5(12) . . ?
C23 C22 C21 122.9(14) . . ?
C24 C23 C22 118.9(15) . . ?
C24 C23 H23 120.5 . . ?
C22 C23 H23 120.5 . . ?
C25 C24 C23 120.2(14) . . ?
C25 C24 H24 119.9 . . ?
C23 C24 H24 119.9 . . ?
C24 C25 C26 120.8(14) . . ?
C24 C25 H25 119.6 . . ?
C26 C25 H25 119.6 . . ?
N8 C26 C25 119.4(15) . . ?
N8 C26 H26 120.3 . . ?
C25 C26 H26 120.3 . . ?
N21 N20 Pb3 118.3(16) . . ?
N20 N21 N22 161(2) . . ?

loop_
_geom_bond_atom_site_label_1
_geom_bond_atom_site_label_2
_geom_bond_distance
_geom_bond_site_symmetry_2
_geom_bond_publ_flag
Pb1 N14 2.360(11) . ?
Pb1 O1 2.451(9) . ?
Pb1 N2 2.511(12) . ?
Pb1 N1 2.621(12) . ?
Pb1 N9 2.770(13) . ?
Pb1 N11 2.781(12) . ?
Pb2 N17 2.376(12) . ?
Pb2 N6 2.508(11) . ?
Pb2 O2 2.512(9) . ?
Pb2 N5 2.561(11) . ?
Pb2 N9 2.834(11) 2_665 ?
Pb2 N13 2.888(13) 2_665 ?
Pb3 O2 2.506(10) . ?
Pb3 O1 2.513(9) . ?
Pb3 N8 2.530(11) . ?
Pb3 N4 2.625(12) . ?
Pb3 N20 2.78(2) . ?
Pb3 N11 2.788(12) . ?
Pb3 N13 2.811(12) 2_665 ?
O1 C8 1.273(15) . ?
O2 C21 1.272(16) . ?
N1 C1 1.263(18) . ?
N1 C5 1.370(18) . ?
N2 C6 1.312(17) . ?
N2 N3 1.404(15) . ?
N3 C8 1.292(16) . ?
N4 C13 1.322(18) . ?
N4 C9 1.373(17) . ?
N5 C14 1.316(17) . ?
N5 C18 1.328(17) . ?
N6 C19 1.283(18) . ?
N6 N7 1.390(15) . ?
N7 C21 1.259(17) . ?
N8 C26 1.366(18) . ?
N8 C22 1.369(18) . ?
N9 N10 1.196(11) . ?
N11 N12 1.176(17) . ?
N12 N13 1.180(17) . ?
N14 N15 1.186(17) . ?
N15 N16 1.170(19) . ?
N17 N18 1.219(17) . ?
N18 N19 1.188(17) . ?
C1 C2 1.415(19) . ?
C1 H1 0.9300 . ?
C2 C3 1.38(2) . ?
C2 H2 0.9300 . ?
C3 C4 1.39(2) . ?
C3 H3A 0.9300 . ?
C4 C5 1.365(19) . ?
C4 H4 0.9300 . ?
C5 C6 1.475(19) . ?
C6 C7 1.49(2) . ?
C7 H7A 0.9600 . ?
C7 H7B 0.9600 . ?
C7 H7C 0.9600 . ?
C8 C9 1.478(18) . ?
C9 C10 1.40(2) . ?
C10 C11 1.41(2) . ?
C10 H10 0.9300 . ?
C11 C12 1.39(2) . ?
C11 H11 0.9300 . ?
C12 C13 1.37(2) . ?
C12 H12 0.9300 . ?
C13 H13 0.9300 . ?
C14 C15 1.37(2) . ?
C14 H14 0.9300 . ?
C15 C16 1.39(2) . ?
C15 H15 0.9300 . ?
C16 C17 1.42(2) . ?
C16 H16 0.9300 . ?
C17 C18 1.40(2) . ?
C17 H17 0.9300 . ?
C18 C19 1.48(2) . ?
C19 C20 1.52(2) . ?
C20 H20A 0.9600 . ?
C20 H20B 0.9600 . ?
C20 H20C 0.9600 . ?
C21 C22 1.498(19) . ?
C22 C23 1.427(19) . ?
C23 C24 1.38(2) . ?
C23 H23 0.9300 . ?
C24 C25 1.37(2) . ?
C24 H24 0.9300 . ?
C25 C26 1.39(2) . ?
C25 H25 0.9300 . ?
C26 H26 0.9300 . ?
N20 N21 1.208(5) . ?
N21 N22 1.209(5) . ?

loop_
_geom_torsion_atom_site_label_1
_geom_torsion_atom_site_label_2
_geom_torsion_atom_site_label_3
_geom_torsion_atom_site_label_4
_geom_torsion
_geom_torsion_site_symmetry_1
_geom_torsion_site_symmetry_2
_geom_torsion_site_symmetry_3
_geom_torsion_site_symmetry_4
_geom_torsion_publ_flag
C6 N2 N3 C8 176.2(11) . . . . ?
Pb1 N2 N3 C8 -5.4(13) . . . . ?
C19 N6 N7 C21 -178.7(13) . . . . ?
Pb2 N6 N7 C21 -2.8(15) . . . . ?
C5 N1 C1 C2 0(2) . . . . ?
Pb1 N1 C1 C2 -178.3(10) . . . . ?
N1 C1 C2 C3 1(2) . . . . ?
C1 C2 C3 C4 -0.4(19) . . . . ?
C2 C3 C4 C5 -2(2) . . . . ?
C3 C4 C5 N1 3(2) . . . . ?
C3 C4 C5 C6 179.0(12) . . . . ?
C1 N1 C5 C4 -2.5(19) . . . . ?
Pb1 N1 C5 C4 176.2(9) . . . . ?
C1 N1 C5 C6 -178.5(12) . . . . ?
Pb1 N1 C5 C6 0.2(14) . . . . ?
N3 N2 C6 C5 179.5(10) . . . . ?
Pb1 N2 C6 C5 1.2(16) . . . . ?
N3 N2 C6 C7 -3.0(18) . . . . ?
Pb1 N2 C6 C7 178.7(9) . . . . ?
C4 C5 C6 N2 -176.8(12) . . . . ?
N1 C5 C6 N2 -0.8(17) . . . . ?
C4 C5 C6 C7 5.6(19) . . . . ?
N1 C5 C6 C7 -178.5(12) . . . . ?
Pb1 O1 C8 N3 15.0(18) . . . . ?
Pb3 O1 C8 N3 -174.1(10) . . . . ?
Pb1 O1 C8 C9 -167.2(8) . . . . ?
Pb3 O1 C8 C9 3.7(16) . . . . ?
N2 N3 C8 O1 -6.4(19) . . . . ?
N2 N3 C8 C9 175.8(10) . . . . ?
C13 N4 C9 C10 0(2) . . . . ?
Pb3 N4 C9 C10 178.5(11) . . . . ?
C13 N4 C9 C8 178.7(12) . . . . ?
Pb3 N4 C9 C8 -2.7(15) . . . . ?
O1 C8 C9 N4 -0.4(18) . . . . ?
N3 C8 C9 N4 177.7(11) . . . . ?
O1 C8 C9 C10 178.4(14) . . . . ?
N3 C8 C9 C10 -4(2) . . . . ?
N4 C9 C10 C11 -1(2) . . . . ?
C8 C9 C10 C11 -179.9(13) . . . . ?
C9 C10 C11 C12 2(2) . . . . ?
C10 C11 C12 C13 -2(2) . . . . ?
C9 N4 C13 C12 1(2) . . . . ?
Pb3 N4 C13 C12 -177.9(11) . . . . ?
C11 C12 C13 N4 0(2) . . . . ?
C18 N5 C14 C15 1(2) . . . . ?
Pb2 N5 C14 C15 -178.6(11) . . . . ?
N5 C14 C15 C16 -3(2) . . . . ?
C14 C15 C16 C17 3(2) . . . . ?
C15 C16 C17 C18 -1(3) . . . . ?
C14 N5 C18 C17 1(2) . . . . ?
Pb2 N5 C18 C17 -179.7(11) . . . . ?
C14 N5 C18 C19 179.0(13) . . . . ?
Pb2 N5 C18 C19 -1.7(17) . . . . ?
C16 C17 C18 N5 -1(2) . . . . ?
C16 C17 C18 C19 -178.8(15) . . . . ?
N7 N6 C19 C18 174.1(12) . . . . ?
Pb2 N6 C19 C18 -1.7(18) . . . . ?
N7 N6 C19 C20 -1(2) . . . . ?
Pb2 N6 C19 C20 -176.6(12) . . . . ?
N5 C18 C19 N6 2(2) . . . . ?
C17 C18 C19 N6 -179.7(14) . . . . ?
N5 C18 C19 C20 177.5(14) . . . . ?
C17 C18 C19 C20 -5(2) . . . . ?
N6 N7 C21 O2 -2(2) . . . . ?
N6 N7 C21 C22 178.8(11) . . . . ?
Pb3 O2 C21 N7 165.5(12) . . . . ?
Pb2 O2 C21 N7 5.3(19) . . . . ?
Pb3 O2 C21 C22 -15.2(16) . . . . ?
Pb2 O2 C21 C22 -175.3(8) . . . . ?
C26 N8 C22 C23 -2(2) . . . . ?
Pb3 N8 C22 C23 -178.0(10) . . . . ?
C26 N8 C22 C21 -179.7(13) . . . . ?
Pb3 N8 C22 C21 3.9(16) . . . . ?
N7 C21 C22 N8 -173.7(12) . . . . ?
O2 C21 C22 N8 6.9(18) . . . . ?
N7 C21 C22 C23 8(2) . . . . ?
O2 C21 C22 C23 -171.1(13) . . . . ?
N8 C22 C23 C24 -1(2) . . . . ?
C21 C22 C23 C24 177.2(13) . . . . ?
C22 C23 C24 C25 0(2) . . . . ?
C23 C24 C25 C26 2(2) . . . . ?
C22 N8 C26 C25 4(2) . . . . ?
Pb3 N8 C26 C25 -179.5(11) . . . . ?
C24 C25 C26 N8 -4(2) . . . . ?
Pb3 N20 N21 N22 -178(8) . . . . ?
